data_4516339
loop_
_publ_author_name
'Sun, Hao'
'Wang, Mingliang'
'Wei, Xiang'
'Zhang, Ruimin'
'Wang, Shengzhi'
'Khan, Arshad'
'Usman, Rabia'
'Feng, Qi'
'Du, Man'
'Yu, Fangfang'
'Zhang, Wei'
'Xu, Chunxiang'

_publ_section_title
;
 Understanding Charge-Transfer Interaction Mode in Cocrystals and Solvates
 of 1-Phenyl-3-(pyren-1-yl) Prop-2-en-1-one and TCNQ
;
_journal_issue 8
_journal_name_full 'Crystal Growth &amp; Design'
_journal_page_first 4032
_journal_paper_doi 10.1021/acs.cgd.5b00656
_journal_volume 15
_journal_year 2015
_chemical_formula_sum 'C38 H24 N4 O2'
_chemical_formula_weight 568.61
_space_group_IT_number 2
_space_group_name_Hall '-P 1'
_space_group_name_H-M_alt 'P -1'
_symmetry_cell_setting triclinic
_symmetry_space_group_name_H-M 'P -1'
_atom_sites_solution_hydrogens geom
_atom_sites_solution_primary direct
_atom_sites_solution_secondary difmap
_audit_creation_method SHELXL-97
_cell_angle_alpha 72.83(3)
_cell_angle_beta 78.68(3)
_cell_angle_gamma 69.39(3)
_cell_formula_units_Z 2
_cell_length_a 11.176(2)
_cell_length_b 11.394(2)
_cell_length_c 13.466(3)
_cell_measurement_reflns_used 25
_cell_measurement_temperature 293(2)
_cell_measurement_theta_max 12
_cell_measurement_theta_min 9
_cell_volume 1525.3(6)
_computing_structure_refinement 'SHELXL-97 (Sheldrick, 1997)'
_computing_structure_solution 'SHELXS-97 (Sheldrick, 1990)'
_diffrn_ambient_temperature 293(2)
_diffrn_measured_fraction_theta_full 0.999
_diffrn_measured_fraction_theta_max 0.999
_diffrn_measurement_device_type 'Nonius CAD4'
_diffrn_measurement_method \w/2\q
_diffrn_radiation_monochromator graphite
_diffrn_radiation_source 'fine-focus sealed tube'
_diffrn_radiation_type MoK\a
_diffrn_radiation_wavelength 0.71073
_diffrn_reflns_av_R_equivalents 0.0546
_diffrn_reflns_av_sigmaI/netI 0.1116
_diffrn_reflns_limit_h_max 13
_diffrn_reflns_limit_h_min 0
_diffrn_reflns_limit_k_max 13
_diffrn_reflns_limit_k_min -12
_diffrn_reflns_limit_l_max 16
_diffrn_reflns_limit_l_min -15
_diffrn_reflns_number 5929
_diffrn_reflns_theta_full 25.38
_diffrn_reflns_theta_max 25.38
_diffrn_reflns_theta_min 1.59
_diffrn_standards_decay_% 1
_diffrn_standards_interval_count 200
_diffrn_standards_interval_time 2h
_diffrn_standards_number 3
_exptl_absorpt_coefficient_mu 0.078
_exptl_absorpt_correction_T_max 0.9922
_exptl_absorpt_correction_T_min 0.9846
_exptl_absorpt_correction_type psi-scan
_exptl_crystal_colour black
_exptl_crystal_density_diffrn 1.238
_exptl_crystal_density_method 'not measured'
_exptl_crystal_description needle
_exptl_crystal_F_000 592
_exptl_crystal_size_max 0.20
_exptl_crystal_size_mid 0.10
_exptl_crystal_size_min 0.10
_refine_diff_density_max 0.291
_refine_diff_density_min -0.329
_refine_diff_density_rms 0.043
_refine_ls_extinction_method none
_refine_ls_goodness_of_fit_ref 1.059
_refine_ls_hydrogen_treatment constr
_refine_ls_matrix_type full
_refine_ls_number_parameters 388
_refine_ls_number_reflns 5621
_refine_ls_number_restraints 1
_refine_ls_restrained_S_all 1.062
_refine_ls_R_factor_all 0.2120
_refine_ls_R_factor_gt 0.0955
_refine_ls_shift/su_max 0.000
_refine_ls_shift/su_mean 0.000
_refine_ls_structure_factor_coef Fsqd
_refine_ls_weighting_details 'calc w=1/[\s^2^(Fo^2^)+(0.0500P)^2^+0.0000P] where P=(Fo^2^+2Fc^2^)/3'
_refine_ls_weighting_scheme calc
_refine_ls_wR_factor_gt 0.1585
_refine_ls_wR_factor_ref 0.1948
_reflns_number_gt 2282
_reflns_number_total 5621
_reflns_threshold_expression >2sigma(I)
_cod_data_source_file IV10.cif
_cod_data_source_block x
_cod_depositor_comments
;
The following automatic conversions were performed:

data item '_symmetry_cell_setting' value 'Triclinic' was changed to
'triclinic' in accordance with the
/home/saulius/struct/COD-crude-data/automatic-downloads/DataCite-retrospective/ACS/depositions/lib/dictionaries/cif_core.dic
dictionary named 'cif_core.dic' version 2.4.2 last updated on
2011-04-26.

Automatic conversion script
Id: cif_fix_values 6909 2019-04-08 15:41:33Z antanas 
;
_cod_original_cell_volume 1525.3(5)
_cod_original_sg_symbol_H-M P-1
_cod_database_code 4516339

loop_
_symmetry_equiv_pos_as_xyz
'x, y, z'
'-x, -y, -z'

loop_
_atom_site_label
_atom_site_type_symbol
_atom_site_fract_x
_atom_site_fract_y
_atom_site_fract_z
_atom_site_U_iso_or_equiv
_atom_site_adp_type
_atom_site_occupancy
_atom_site_symmetry_multiplicity
_atom_site_calc_flag
_atom_site_refinement_flags
O1 O 0.7792(3) 0.9367(3) 0.4638(3) 0.1022(13) Uani 1 1 d .
C1 C 0.9514(4) 1.3294(4) 0.3016(3) 0.0527(11) Uani 1 1 d .
N1 N 0.5692(5) 0.7638(5) 0.0254(4) 0.128(2) Uani 1 1 d .
C2 C 1.0724(4) 1.2247(4) 0.3082(3) 0.0633(13) Uani 1 1 d .
H2A H 1.0718 1.1395 0.3314 0.076 Uiso 1 1 calc R
N2 N 0.6441(4) 0.3473(4) 0.1009(3) 0.0942(15) Uani 1 1 d .
C3 C 1.1855(4) 1.2490(4) 0.2812(4) 0.0657(13) Uani 1 1 d .
H3A H 1.2612 1.1796 0.2864 0.079 Uiso 1 1 calc R
N3 N 0.5817(5) 0.4877(6) 0.5869(4) 0.136(2) Uani 1 1 d .
C4 C 1.1935(4) 1.3774(4) 0.2449(3) 0.0589(12) Uani 1 1 d .
N4 N 0.8921(6) 0.1146(5) 0.6272(4) 0.133(2) Uani 1 1 d .
C5 C 1.0773(4) 1.4794(4) 0.2408(3) 0.0494(11) Uani 1 1 d .
C6 C 0.9574(4) 1.4571(4) 0.2690(3) 0.0476(10) Uani 1 1 d .
C7 C 1.3085(5) 1.4003(5) 0.2158(3) 0.0711(14) Uani 1 1 d .
H7A H 1.3843 1.3312 0.2186 0.085 Uiso 1 1 calc R
C8 C 1.3134(5) 1.5243(6) 0.1827(4) 0.0845(16) Uani 1 1 d .
H8A H 1.3928 1.5381 0.1628 0.101 Uiso 1 1 calc R
C9 C 1.2005(5) 1.6318(5) 0.1778(4) 0.0768(15) Uani 1 1 d .
H9A H 1.2053 1.7156 0.1556 0.092 Uiso 1 1 calc R
C10 C 1.0819(5) 1.6103(4) 0.2068(3) 0.0648(13) Uani 1 1 d .
C11 C 0.9650(5) 1.7167(4) 0.2017(3) 0.0689(14) Uani 1 1 d .
H11A H 0.9668 1.8016 0.1802 0.083 Uiso 1 1 calc R
C12 C 0.8488(5) 1.6907(4) 0.2295(3) 0.0670(13) Uani 1 1 d .
H12A H 0.7729 1.7597 0.2258 0.080 Uiso 1 1 calc R
C13 C 0.8417(4) 1.5650(4) 0.2627(3) 0.0517(11) Uani 1 1 d .
C14 C 0.7249(4) 1.5368(4) 0.2923(4) 0.0659(13) Uani 1 1 d .
H14A H 0.6482 1.6049 0.2901 0.079 Uiso 1 1 calc R
C15 C 0.7204(4) 1.4152(4) 0.3236(3) 0.0578(12) Uani 1 1 d .
H15A H 0.6403 1.4027 0.3417 0.069 Uiso 1 1 calc R
C16 C 0.8307(4) 1.3054(4) 0.3306(3) 0.0595(12) Uani 1 1 d .
C17 C 0.8169(4) 1.1788(4) 0.3644(3) 0.0627(13) Uani 1 1 d .
H17A H 0.8835 1.1134 0.3988 0.075 Uiso 1 1 calc R
C18 C 0.7199(4) 1.1441(4) 0.3524(3) 0.0656(13) Uani 1 1 d .
H18A H 0.6544 1.2067 0.3148 0.079 Uiso 1 1 calc R
C19 C 0.7095(5) 1.0139(4) 0.3945(4) 0.0681(14) Uani 1 1 d .
C20 C 0.6169(4) 0.9745(4) 0.3580(4) 0.0631(13) Uani 1 1 d .
C21 C 0.5794(5) 1.0270(4) 0.2607(4) 0.0766(16) Uani 1 1 d .
H21A H 0.6074 1.0945 0.2171 0.092 Uiso 1 1 calc R
C22 C 0.4987(5) 0.9815(5) 0.2243(5) 0.099(2) Uani 1 1 d .
H22A H 0.4764 1.0173 0.1563 0.119 Uiso 1 1 calc R
C23 C 0.4549(6) 0.8894(6) 0.2849(6) 0.099(2) Uani 1 1 d .
H23A H 0.4004 0.8609 0.2606 0.119 Uiso 1 1 calc R
C24 C 0.4901(6) 0.8343(5) 0.3856(6) 0.097(2) Uani 1 1 d .
H24A H 0.4593 0.7687 0.4291 0.117 Uiso 1 1 calc R
C25 C 0.5720(5) 0.8778(4) 0.4214(4) 0.0805(16) Uani 1 1 d .
H25A H 0.5961 0.8406 0.4888 0.097 Uiso 1 1 calc R
C27 C 0.7390(4) 0.5345(4) 0.0413(4) 0.0640(13) Uani 1 1 d .
C26 C 0.6460(5) 0.6599(6) 0.0321(4) 0.0823(16) Uani 1 1 d .
C28 C 0.6873(5) 0.4289(5) 0.0755(4) 0.0671(14) Uani 1 1 d .
C29 C 0.8650(4) 0.5196(4) 0.0184(3) 0.0550(11) Uani 1 1 d .
C30 C 0.9580(5) 0.3918(4) 0.0313(3) 0.0591(12) Uani 1 1 d .
H30A H 0.9285 0.3206 0.0517 0.071 Uiso 1 1 calc R
C31 C 1.0837(4) 0.3720(4) 0.0153(3) 0.0563(12) Uani 1 1 d .
H31A H 1.1399 0.2878 0.0258 0.068 Uiso 1 1 calc R
C32 C 0.6892(6) 0.4292(6) 0.5807(4) 0.0911(18) Uani 1 1 d .
C33 C 0.8245(5) 0.3630(5) 0.5688(3) 0.0663(13) Uani 1 1 d .
C34 C 0.8623(5) 0.2223(6) 0.6042(4) 0.0866(17) Uani 1 1 d .
C35 C 0.9104(4) 0.4313(4) 0.5326(3) 0.0490(10) Uani 1 1 d .
C36 C 1.0447(4) 0.3644(4) 0.5244(3) 0.0546(11) Uani 1 1 d .
H36A H 1.0743 0.2745 0.5418 0.066 Uiso 1 1 calc R
C37 C 0.8707(4) 0.5679(4) 0.5086(3) 0.0515(11) Uani 1 1 d .
H37A H 0.7833 0.6130 0.5158 0.062 Uiso 1 1 calc R
C38 C 0.8862(9) -0.0151(6) 0.9162(7) 0.421(11) Uani 1 1 d D
H38A H 0.8407 -0.0425 0.9824 0.631 Uiso 1 1 calc R
H38B H 0.8834 -0.0628 0.8690 0.631 Uiso 1 1 calc R
H38C H 0.8467 0.0756 0.8878 0.631 Uiso 1 1 calc R
O2 O 1.0284 -0.0406 0.9311 0.594 Uani 1 1 d D
H2C H 1.0304 -0.0159 0.9844 0.891 Uiso 1 1 d R

loop_
_atom_site_aniso_label
_atom_site_aniso_U_11
_atom_site_aniso_U_22
_atom_site_aniso_U_33
_atom_site_aniso_U_23
_atom_site_aniso_U_13
_atom_site_aniso_U_12
O1 0.091(3) 0.082(2) 0.115(3) 0.001(2) -0.032(3) -0.015(2)
C1 0.051(3) 0.047(2) 0.052(3) -0.016(2) -0.010(2) 0.001(2)
N1 0.100(4) 0.123(4) 0.145(5) -0.055(4) -0.001(4) -0.004(3)
C2 0.067(3) 0.052(3) 0.064(3) -0.015(2) -0.013(3) -0.005(3)
N2 0.094(4) 0.107(4) 0.083(3) -0.012(3) -0.007(3) -0.043(3)
C3 0.041(3) 0.067(3) 0.080(4) -0.024(3) -0.012(3) 0.002(2)
N3 0.067(3) 0.243(7) 0.126(5) -0.105(5) 0.010(4) -0.045(4)
C4 0.055(3) 0.074(3) 0.051(3) -0.018(2) -0.015(2) -0.017(3)
N4 0.167(5) 0.092(4) 0.162(5) -0.022(4) -0.001(4) -0.083(4)
C5 0.068(3) 0.052(3) 0.038(3) -0.013(2) -0.011(2) -0.027(2)
C6 0.058(3) 0.051(3) 0.040(3) -0.024(2) -0.002(2) -0.017(2)
C7 0.063(3) 0.085(4) 0.069(4) -0.023(3) 0.002(3) -0.030(3)
C8 0.075(4) 0.122(5) 0.073(4) -0.037(4) 0.007(3) -0.048(4)
C9 0.089(4) 0.092(4) 0.064(4) -0.018(3) 0.000(3) -0.052(4)
C10 0.084(4) 0.067(3) 0.051(3) -0.025(2) -0.010(3) -0.023(3)
C11 0.095(4) 0.057(3) 0.056(3) -0.022(2) -0.009(3) -0.019(3)
C12 0.083(4) 0.064(3) 0.047(3) -0.015(2) -0.017(3) -0.008(3)
C13 0.065(3) 0.044(2) 0.046(3) -0.022(2) -0.013(2) -0.004(2)
C14 0.059(3) 0.054(3) 0.081(4) -0.031(3) -0.018(3) 0.004(2)
C15 0.054(3) 0.063(3) 0.056(3) -0.026(2) -0.004(2) -0.009(2)
C16 0.044(3) 0.071(3) 0.062(3) -0.027(3) -0.012(2) -0.004(3)
C17 0.061(3) 0.054(3) 0.066(3) -0.013(2) -0.012(3) -0.007(2)
C18 0.055(3) 0.057(3) 0.080(4) -0.017(2) -0.010(3) -0.008(2)
C19 0.057(3) 0.054(3) 0.085(4) -0.020(3) 0.001(3) -0.011(3)
C20 0.056(3) 0.050(3) 0.082(4) -0.025(3) 0.011(3) -0.017(2)
C21 0.072(4) 0.050(3) 0.094(4) -0.008(3) 0.008(3) -0.020(3)
C22 0.083(4) 0.079(4) 0.152(6) -0.044(4) -0.028(4) -0.025(3)
C23 0.079(4) 0.095(5) 0.139(6) -0.053(4) -0.003(4) -0.032(4)
C24 0.089(5) 0.069(4) 0.149(6) -0.057(4) 0.035(4) -0.043(3)
C25 0.088(4) 0.063(3) 0.086(4) -0.031(3) 0.018(3) -0.022(3)
C27 0.053(3) 0.069(3) 0.067(3) -0.027(3) -0.007(3) -0.007(3)
C26 0.064(4) 0.099(4) 0.085(4) -0.038(4) -0.006(3) -0.017(3)
C28 0.065(3) 0.085(4) 0.055(3) -0.019(3) -0.002(3) -0.029(3)
C29 0.065(3) 0.058(3) 0.046(3) -0.026(2) -0.010(2) -0.011(3)
C30 0.074(3) 0.058(3) 0.058(3) -0.017(2) -0.005(3) -0.034(3)
C31 0.076(3) 0.049(3) 0.053(3) -0.018(2) -0.011(3) -0.024(2)
C32 0.085(4) 0.141(6) 0.087(4) -0.063(4) -0.005(4) -0.056(4)
C33 0.057(3) 0.098(4) 0.055(3) -0.030(3) -0.014(3) -0.024(3)
C34 0.095(4) 0.100(4) 0.094(5) -0.038(4) -0.004(3) -0.058(4)
C35 0.045(3) 0.057(3) 0.051(3) -0.022(2) -0.013(2) -0.013(2)
C36 0.050(3) 0.050(3) 0.059(3) -0.018(2) -0.012(2) -0.003(2)
C37 0.038(2) 0.066(3) 0.055(3) -0.029(2) -0.003(2) -0.013(2)
C38 0.84(3) 0.137(7) 0.407(16) 0.146(9) -0.455(19) -0.268(13)
O2 1.083 0.089 0.320 -0.033 0.415 -0.109

loop_
_atom_type_symbol
_atom_type_description
_atom_type_scat_dispersion_real
_atom_type_scat_dispersion_imag
_atom_type_scat_source
C C 0.0033 0.0016 'International Tables Vol C Tables 4.2.6.8 and 6.1.1.4'
H H 0.0000 0.0000 'International Tables Vol C Tables 4.2.6.8 and 6.1.1.4'
N N 0.0061 0.0033 'International Tables Vol C Tables 4.2.6.8 and 6.1.1.4'
O O 0.0106 0.0060 'International Tables Vol C Tables 4.2.6.8 and 6.1.1.4'

loop_
_geom_angle_atom_site_label_1
_geom_angle_atom_site_label_2
_geom_angle_atom_site_label_3
_geom_angle
_geom_angle_site_symmetry_1
_geom_angle_site_symmetry_3
C6 C1 C16 120.8(4) . .
C6 C1 C2 117.4(4) . .
C16 C1 C2 121.7(4) . .
C3 C2 C1 121.1(4) . .
C3 C2 H2A 119.5 . .
C1 C2 H2A 119.5 . .
C2 C3 C4 122.4(4) . .
C2 C3 H3A 118.8 . .
C4 C3 H3A 118.8 . .
C7 C4 C5 121.3(4) . .
C7 C4 C3 121.7(5) . .
C5 C4 C3 117.0(4) . .
C4 C5 C6 121.9(4) . .
C4 C5 C10 118.5(4) . .
C6 C5 C10 119.6(4) . .
C5 C6 C1 120.2(4) . .
C5 C6 C13 119.5(4) . .
C1 C6 C13 120.3(4) . .
C4 C7 C8 120.5(5) . .
C4 C7 H7A 119.8 . .
C8 C7 H7A 119.8 . .
C7 C8 C9 121.5(5) . .
C7 C8 H8A 119.3 . .
C9 C8 H8A 119.3 . .
C10 C9 C8 118.9(5) . .
C10 C9 H9A 120.5 . .
C8 C9 H9A 120.5 . .
C9 C10 C11 120.7(5) . .
C9 C10 C5 119.3(5) . .
C11 C10 C5 120.0(5) . .
C12 C11 C10 118.7(4) . .
C12 C11 H11A 120.7 . .
C10 C11 H11A 120.7 . .
C11 C12 C13 122.5(5) . .
C11 C12 H12A 118.7 . .
C13 C12 H12A 118.7 . .
C12 C13 C14 123.3(4) . .
C12 C13 C6 119.8(4) . .
C14 C13 C6 116.9(4) . .
C15 C14 C13 122.2(4) . .
C15 C14 H14A 118.9 . .
C13 C14 H14A 118.9 . .
C14 C15 C16 123.4(4) . .
C14 C15 H15A 118.3 . .
C16 C15 H15A 118.3 . .
C15 C16 C1 116.3(4) . .
C15 C16 C17 119.7(4) . .
C1 C16 C17 124.1(4) . .
C18 C17 C16 127.5(4) . .
C18 C17 H17A 116.2 . .
C16 C17 H17A 116.2 . .
C17 C18 C19 124.2(4) . .
C17 C18 H18A 117.9 . .
C19 C18 H18A 117.9 . .
O1 C19 C18 118.8(5) . .
O1 C19 C20 120.4(4) . .
C18 C19 C20 120.8(4) . .
C21 C20 C25 118.3(5) . .
C21 C20 C19 121.8(5) . .
C25 C20 C19 119.7(5) . .
C20 C21 C22 121.2(5) . .
C20 C21 H21A 119.4 . .
C22 C21 H21A 119.4 . .
C23 C22 C21 120.7(6) . .
C23 C22 H22A 119.7 . .
C21 C22 H22A 119.7 . .
C22 C23 C24 119.7(6) . .
C22 C23 H23A 120.1 . .
C24 C23 H23A 120.1 . .
C23 C24 C25 119.7(5) . .
C23 C24 H24A 120.1 . .
C25 C24 H24A 120.1 . .
C20 C25 C24 120.3(6) . .
C20 C25 H25A 119.8 . .
C24 C25 H25A 119.8 . .
C29 C27 C26 121.3(4) . .
C29 C27 C28 123.6(4) . .
C26 C27 C28 115.1(4) . .
N1 C26 C27 179.3(7) . .
N2 C28 C27 178.3(6) . .
C27 C29 C30 120.5(4) . .
C27 C29 C31 123.0(4) . 2_765
C30 C29 C31 116.5(4) . 2_765
C31 C30 C29 122.7(4) . .
C31 C30 H30A 118.7 . .
C29 C30 H30A 118.7 . .
C30 C31 C29 120.8(4) . 2_765
C30 C31 H31A 119.6 . .
C29 C31 H31A 119.6 2_765 .
N3 C32 C33 176.6(8) . .
C35 C33 C32 120.5(5) . .
C35 C33 C34 123.8(4) . .
C32 C33 C34 115.6(5) . .
N4 C34 C33 177.2(6) . .
C33 C35 C37 122.1(4) . .
C33 C35 C36 119.9(4) . .
C37 C35 C36 117.8(4) . .
C37 C36 C35 119.8(4) 2_766 .
C37 C36 H36A 120.1 2_766 .
C35 C36 H36A 120.1 . .
C36 C37 C35 122.3(4) 2_766 .
C36 C37 H37A 118.8 2_766 .
C35 C37 H37A 118.8 . .
O2 C38 H38A 109.5 . .
O2 C38 H38B 109.5 . .
H38A C38 H38B 109.5 . .
O2 C38 H38C 109.5 . .
H38A C38 H38C 109.5 . .
H38B C38 H38C 109.5 . .
C38 O2 H2C 109.1 . .

loop_
_geom_bond_atom_site_label_1
_geom_bond_atom_site_label_2
_geom_bond_distance
_geom_bond_site_symmetry_2
O1 C19 1.253(5) .
C1 C6 1.412(5) .
C1 C16 1.428(5) .
C1 C2 1.452(5) .
N1 C26 1.183(6) .
C2 C3 1.347(5) .
C2 H2A 0.9300 .
N2 C28 1.130(5) .
C3 C4 1.428(6) .
C3 H3A 0.9300 .
N3 C32 1.151(6) .
C4 C7 1.361(5) .
C4 C5 1.403(5) .
N4 C34 1.115(6) .
C5 C6 1.410(5) .
C5 C10 1.442(5) .
C6 C13 1.433(5) .
C7 C8 1.368(6) .
C7 H7A 0.9300 .
C8 C9 1.412(6) .
C8 H8A 0.9300 .
C9 C10 1.392(6) .
C9 H9A 0.9300 .
C10 C11 1.433(6) .
C11 C12 1.388(6) .
C11 H11A 0.9300 .
C12 C13 1.394(5) .
C12 H12A 0.9300 .
C13 C14 1.408(6) .
C14 C15 1.340(5) .
C14 H14A 0.9300 .
C15 C16 1.408(5) .
C15 H15A 0.9300 .
C16 C17 1.432(5) .
C17 C18 1.330(5) .
C17 H17A 0.9300 .
C18 C19 1.460(5) .
C18 H18A 0.9300 .
C19 C20 1.474(6) .
C20 C21 1.351(6) .
C20 C25 1.364(6) .
C21 C22 1.406(6) .
C21 H21A 0.9300 .
C22 C23 1.306(7) .
C22 H22A 0.9300 .
C23 C24 1.386(7) .
C23 H23A 0.9300 .
C24 C25 1.396(7) .
C24 H24A 0.9300 .
C25 H25A 0.9300 .
C27 C29 1.341(5) .
C27 C26 1.427(6) .
C27 C28 1.432(6) .
C29 C30 1.444(5) .
C29 C31 1.457(5) 2_765
C30 C31 1.326(5) .
C30 H30A 0.9300 .
C31 C29 1.457(5) 2_765
C31 H31A 0.9300 .
C32 C33 1.434(7) .
C33 C35 1.372(5) .
C33 C34 1.458(7) .
C35 C37 1.413(5) .
C35 C36 1.424(5) .
C36 C37 1.353(5) 2_766
C36 H36A 0.9300 .
C37 C36 1.353(5) 2_766
C37 H37A 0.9300 .
C38 O2 1.555(8) .
C38 H38A 0.9600 .
C38 H38B 0.9600 .
C38 H38C 0.9600 .
O2 H2C 0.8500 .

loop_
_geom_torsion_atom_site_label_1
_geom_torsion_atom_site_label_2
_geom_torsion_atom_site_label_3
_geom_torsion_atom_site_label_4
_geom_torsion
_geom_torsion_site_symmetry_1
_geom_torsion_site_symmetry_4
C6 C1 C2 C3 -1.9(6) . .
C16 C1 C2 C3 -179.6(4) . .
C1 C2 C3 C4 0.0(7) . .
C2 C3 C4 C7 -178.6(5) . .
C2 C3 C4 C5 1.6(7) . .
C7 C4 C5 C6 178.9(4) . .
C3 C4 C5 C6 -1.2(6) . .
C7 C4 C5 C10 -1.3(6) . .
C3 C4 C5 C10 178.5(4) . .
C4 C5 C6 C1 -0.6(6) . .
C10 C5 C6 C1 179.6(4) . .
C4 C5 C6 C13 -179.7(4) . .
C10 C5 C6 C13 0.5(5) . .
C16 C1 C6 C5 179.9(4) . .
C2 C1 C6 C5 2.2(6) . .
C16 C1 C6 C13 -1.1(6) . .
C2 C1 C6 C13 -178.8(4) . .
C5 C4 C7 C8 0.6(7) . .
C3 C4 C7 C8 -179.2(4) . .
C4 C7 C8 C9 0.3(7) . .
C7 C8 C9 C10 -0.5(7) . .
C8 C9 C10 C11 -179.1(4) . .
C8 C9 C10 C5 -0.1(7) . .
C4 C5 C10 C9 1.0(6) . .
C6 C5 C10 C9 -179.2(4) . .
C4 C5 C10 C11 180.0(4) . .
C6 C5 C10 C11 -0.2(6) . .
C9 C10 C11 C12 178.8(4) . .
C5 C10 C11 C12 -0.2(6) . .
C10 C11 C12 C13 0.4(6) . .
C11 C12 C13 C14 179.2(4) . .
C11 C12 C13 C6 -0.1(6) . .
C5 C6 C13 C12 -0.4(6) . .
C1 C6 C13 C12 -179.4(4) . .
C5 C6 C13 C14 -179.7(4) . .
C1 C6 C13 C14 1.2(6) . .
C12 C13 C14 C15 179.7(4) . .
C6 C13 C14 C15 -0.9(6) . .
C13 C14 C15 C16 0.5(7) . .
C14 C15 C16 C1 -0.3(6) . .
C14 C15 C16 C17 -179.7(4) . .
C6 C1 C16 C15 0.6(6) . .
C2 C1 C16 C15 178.2(4) . .
C6 C1 C16 C17 180.0(4) . .
C2 C1 C16 C17 -2.5(7) . .
C15 C16 C17 C18 29.3(7) . .
C1 C16 C17 C18 -150.0(5) . .
C16 C17 C18 C19 -176.3(4) . .
C17 C18 C19 O1 15.8(7) . .
C17 C18 C19 C20 -165.5(5) . .
O1 C19 C20 C21 -152.6(5) . .
C18 C19 C20 C21 28.7(7) . .
O1 C19 C20 C25 23.9(7) . .
C18 C19 C20 C25 -154.8(4) . .
C25 C20 C21 C22 -1.6(7) . .
C19 C20 C21 C22 175.0(4) . .
C20 C21 C22 C23 2.0(8) . .
C21 C22 C23 C24 -1.2(9) . .
C22 C23 C24 C25 0.1(9) . .
C21 C20 C25 C24 0.4(7) . .
C19 C20 C25 C24 -176.2(4) . .
C23 C24 C25 C20 0.3(8) . .
C29 C27 C26 N1 -80(57) . .
C28 C27 C26 N1 100(57) . .
C29 C27 C28 N2 -138(20) . .
C26 C27 C28 N2 42(20) . .
C26 C27 C29 C30 178.1(4) . .
C28 C27 C29 C30 -2.4(7) . .
C26 C27 C29 C31 1.1(7) . 2_765
C28 C27 C29 C31 -179.4(4) . 2_765
C27 C29 C30 C31 -176.1(4) . .
C31 C29 C30 C31 1.1(7) 2_765 .
C29 C30 C31 C29 -1.1(7) . 2_765
N3 C32 C33 C35 19(10) . .
N3 C32 C33 C34 -165(10) . .
C35 C33 C34 N4 -79(13) . .
C32 C33 C34 N4 106(13) . .
C32 C33 C35 C37 1.9(6) . .
C34 C33 C35 C37 -173.6(4) . .
C32 C33 C35 C36 177.9(4) . .
C34 C33 C35 C36 2.4(7) . .
C33 C35 C36 C37 -178.3(4) . 2_766
C37 C35 C36 C37 -2.1(7) . 2_766
C33 C35 C37 C36 178.2(4) . 2_766
C36 C35 C37 C36 2.1(7) . 2_766
